data_4120774
loop_
_publ_author_name
'Kun Qian'
'Xing-Cai Huang'
'Chun Zhou'
'Xiao-Zeng You'
'Xin-Yi Wang'
'Kim R. Dunbar'

_publ_contact_author
;
        Xinyi Wang
        School of Chemistry and Chemical Engineering
        State Key Labatory of Coordination Chemistry
        Nanjing National Lab of Microstructure 
        Nanjing University

         Kim R Dunbar
         Department of Chemistry
        Texas A&M University
        College Station, TX
;
_publ_contact_author_email 'wangxy66@nju.edu.cn, dunbar@mail.chem.tamu.edu'
_publ_contact_author_fax 86-25-83621651
_publ_contact_author_phone 86-25-833314502
_publ_section_title
;
 A Single-Molecule Magnet Based on Heptacyanomolybdate with the Highest
 Energy Barrier for a Cyanide Compound
;
_journal_name_full 'Journal of the American Chemical Society'
_journal_page_first 13302
_journal_page_last 13305
_journal_paper_doi 10.1021/ja4067833
_journal_volume 135
_journal_year 2013
_chemical_formula_moiety 'C31 H49 N22 O12 Mn2 Mo1'
_chemical_formula_sum 'C31 H49 Mn2 Mo N22 O12'
_chemical_formula_weight 1127.68
_chemical_name_common MnDASPC-Mo(CN)7-Needle
_chemical_name_systematic
; 
 ? 
;
_space_group_IT_number 2
_symmetry_cell_setting triclinic
_symmetry_space_group_name_Hall '-P 1'
_symmetry_space_group_name_H-M 'P -1'
_atom_sites_solution_hydrogens geom
_atom_sites_solution_primary direct
_atom_sites_solution_secondary difmap
_audit_creation_method SHELXL-97
_cell_angle_alpha 86.906(2)
_cell_angle_beta 89.002(3)
_cell_angle_gamma 74.499(2)
_cell_formula_units_Z 2
_cell_length_a 10.3117(18)
_cell_length_b 10.9226(12)
_cell_length_c 22.299(2)
_cell_measurement_reflns_used 7266
_cell_measurement_temperature 100(2)
_cell_measurement_theta_max 27.4333
_cell_measurement_theta_min 2.2419
_cell_volume 2416.7(5)
_computing_cell_refinement 'Bruker SAINT'
_computing_data_collection 'Bruker ApexII'
_computing_data_reduction 'Bruker SAINT'
_computing_molecular_graphics Diamond
_computing_publication_material 'SHELXL-97 (Sheldrick, 2008)'
_computing_structure_refinement 'SHELXL-97 (Sheldrick, 2008)'
_computing_structure_solution 'SHELXS-97 (Sheldrick, 2008)'
_diffrn_ambient_temperature 100(2)
_diffrn_measured_fraction_theta_full 0.984
_diffrn_measured_fraction_theta_max 0.984
_diffrn_measurement_device_type 'Bruker ApexDuo'
_diffrn_measurement_method 'phi and omega scans'
_diffrn_radiation_monochromator graphite
_diffrn_radiation_source 'fine-focus sealed tube'
_diffrn_radiation_type MoK\a
_diffrn_radiation_wavelength 0.71073
_diffrn_reflns_av_R_equivalents 0.0795
_diffrn_reflns_av_sigmaI/netI 0.0958
_diffrn_reflns_limit_h_max 12
_diffrn_reflns_limit_h_min -9
_diffrn_reflns_limit_k_max 13
_diffrn_reflns_limit_k_min -13
_diffrn_reflns_limit_l_max 27
_diffrn_reflns_limit_l_min -27
_diffrn_reflns_number 19031
_diffrn_reflns_theta_full 26.00
_diffrn_reflns_theta_max 26.00
_diffrn_reflns_theta_min 0.91
_diffrn_standards_decay_% 0
_diffrn_standards_interval_count 0
_diffrn_standards_interval_time 0
_diffrn_standards_number 0
_exptl_absorpt_coefficient_mu 0.848
_exptl_absorpt_correction_T_max 0.9353
_exptl_absorpt_correction_T_min 0.8488
_exptl_absorpt_correction_type multi-scan
_exptl_absorpt_process_details 'SADABS: Bruker, 2000'
_exptl_crystal_colour 'dark red'
_exptl_crystal_density_diffrn 1.533
_exptl_crystal_description needle
_exptl_crystal_F_000 1130
_exptl_crystal_size_max 0.20
_exptl_crystal_size_mid 0.08
_exptl_crystal_size_min 0.08
_refine_diff_density_max 0.931
_refine_diff_density_min -0.811
_refine_diff_density_rms 0.139
_refine_ls_extinction_method none
_refine_ls_goodness_of_fit_ref 1.012
_refine_ls_hydrogen_treatment mixed
_refine_ls_matrix_type fullcycle
_refine_ls_number_parameters 618
_refine_ls_number_reflns 9350
_refine_ls_number_restraints 0
_refine_ls_restrained_S_all 1.012
_refine_ls_R_factor_all 0.0623
_refine_ls_R_factor_gt 0.0586
_refine_ls_shift/su_max 0.000
_refine_ls_shift/su_mean 0.000
_refine_ls_structure_factor_coef Fsqd
_refine_ls_weighting_details 'calc w=1/[\s^2^(Fo^2^)+(0.0600P)^2^+1.9900P] where P=(Fo^2^+2Fc^2^)/3'
_refine_ls_weighting_scheme calc
_refine_ls_wR_factor_gt 0.1405
_refine_ls_wR_factor_ref 0.1412
_reflns_number_gt 7137
_reflns_number_total 9350
_reflns_threshold_expression >2sigma(I)
_cod_data_source_file ja4067833_si_001_3.cif
_cod_data_source_block MnDASPCMo(CN)7-Needle_3
_cod_depositor_comments
;
The following automatic conversions were performed:

'_exptl_absorpt_correction_type' value 'multi-Scan' changed to
'multi-scan' according to the built-in table from CIF Core dictionary
named 'cif_core.dic' version 2.4.1 from 2010-06-29.

Automatic conversion script
Id: cif_fix_values 2281 2013-09-26 08:29:07Z andrius 
;
_cod_original_cell_volume 2416.6(6)
_cod_database_code 4120774

loop_
_symmetry_equiv_pos_as_xyz
'x, y, z'
'-x, -y, -z'

loop_
_atom_site_label
_atom_site_type_symbol
_atom_site_fract_x
_atom_site_fract_y
_atom_site_fract_z
_atom_site_U_iso_or_equiv
_atom_site_adp_type
_atom_site_occupancy
_atom_site_symmetry_multiplicity
_atom_site_calc_flag
_atom_site_refinement_flags
C1 C 0.5913(5) 0.5271(4) 0.33214(19) 0.0356(10) Uani 1 1 d .
C2 C 0.4895(4) 0.3790(4) 0.18064(17) 0.0313(9) Uani 1 1 d .
C3 C 0.3743(5) 0.6660(4) 0.29521(19) 0.0379(11) Uani 1 1 d .
C4 C 0.3302(5) 0.5996(4) 0.19251(19) 0.0375(11) Uani 1 1 d .
C5 C 0.6605(4) 0.3338(4) 0.26939(19) 0.0354(10) Uani 1 1 d .
C6 C 0.3676(4) 0.3910(4) 0.30136(18) 0.0319(9) Uani 1 1 d .
C7 C 0.6107(5) 0.6037(4) 0.2034(2) 0.0381(10) Uani 1 1 d .
C8 C 0.4782(5) 0.8385(5) 0.4660(2) 0.0486(13) Uani 1 1 d .
C9 C 0.3662(6) 0.9409(5) 0.4636(2) 0.0541(14) Uani 1 1 d .
H9 H 0.2978 0.9496 0.4934 0.065 Uiso 1 1 calc R
C10 C 0.3561(5) 1.0314(5) 0.4164(2) 0.0535(14) Uani 1 1 d .
H10 H 0.2802 1.1034 0.4141 0.064 Uiso 1 1 calc R
C11 C 0.4539(5) 1.0181(4) 0.3733(2) 0.0426(11) Uani 1 1 d .
H11 H 0.4475 1.0798 0.3410 0.051 Uiso 1 1 calc R
C12 C 0.5644(5) 0.9099(5) 0.3783(2) 0.0448(12) Uani 1 1 d .
C13 C 0.6794(5) 0.8818(5) 0.3343(2) 0.0457(12) Uani 1 1 d .
C14 C 0.6807(5) 0.9665(5) 0.2800(2) 0.0488(13) Uani 1 1 d .
H14D H 0.5986 1.0370 0.2791 0.073 Uiso 1 1 calc R
H14E H 0.6849 0.9180 0.2440 0.073 Uiso 1 1 calc R
H14F H 0.7595 1.0004 0.2811 0.073 Uiso 1 1 calc R
C15 C 0.9644(5) 0.6232(4) 0.3282(2) 0.0396(11) Uani 1 1 d .
C16 C 0.7550(5) 0.4470(5) 0.5321(2) 0.0432(12) Uani 1 1 d .
C17 C 0.5002(5) 0.7334(5) 0.5143(2) 0.0436(11) Uani 1 1 d .
C18 C 0.4009(5) 0.7386(5) 0.5643(2) 0.0506(13) Uani 1 1 d .
H18D H 0.3310 0.8195 0.5607 0.076 Uiso 1 1 calc R
H18E H 0.4471 0.7318 0.6028 0.076 Uiso 1 1 calc R
H18F H 0.3596 0.6679 0.5620 0.076 Uiso 1 1 calc R
C19 C 0.1002(5) 0.4150(4) 0.1248(2) 0.0386(11) Uani 1 1 d .
C20 C -0.0079(5) 0.5239(4) 0.1280(2) 0.0414(11) Uani 1 1 d .
H20 H -0.0718 0.5313 0.1597 0.050 Uiso 1 1 calc R
C21 C -0.0195(5) 0.6202(5) 0.0841(2) 0.0451(12) Uani 1 1 d .
H21 H -0.0924 0.6948 0.0850 0.054 Uiso 1 1 calc R
C22 C 0.0762(5) 0.6071(5) 0.0387(2) 0.0432(12) Uani 1 1 d .
H22 H 0.0688 0.6727 0.0082 0.052 Uiso 1 1 calc R
C23 C 0.1800(4) 0.5010(4) 0.03793(19) 0.0342(10) Uani 1 1 d .
C24 C 0.2898(5) 0.4762(4) -0.00852(19) 0.0339(10) Uani 1 1 d .
C25 C 0.2898(5) 0.5681(5) -0.0601(2) 0.0436(12) Uani 1 1 d .
H25A H 0.3354 0.6313 -0.0486 0.065 Uiso 1 1 calc R
H25B H 0.1968 0.6111 -0.0717 0.065 Uiso 1 1 calc R
H25C H 0.3372 0.5226 -0.0942 0.065 Uiso 1 1 calc R
C26 C 0.5725(5) 0.2134(5) -0.0229(2) 0.0406(11) Uani 1 1 d .
C27 C 0.3774(5) 0.0138(4) 0.1760(2) 0.0409(11) Uani 1 1 d .
C28 C 0.1235(4) 0.3045(4) 0.16863(19) 0.0338(10) Uani 1 1 d .
C29 C 0.0275(5) 0.3032(5) 0.2198(2) 0.0507(13) Uani 1 1 d .
H29A H -0.0417 0.2630 0.2078 0.076 Uiso 1 1 calc R
H29B H -0.0152 0.3907 0.2305 0.076 Uiso 1 1 calc R
H29C H 0.0766 0.2551 0.2545 0.076 Uiso 1 1 calc R
C30 C 0.8011(5) 0.0980(5) 0.1372(2) 0.0448(12) Uani 1 1 d .
H30A H 0.7794 0.1699 0.1634 0.067 Uiso 1 1 calc R
H30B H 0.8236 0.0181 0.1617 0.067 Uiso 1 1 calc R
H30C H 0.7233 0.1013 0.1119 0.067 Uiso 1 1 calc R
C31 C 0.9139(6) 0.1046(5) 0.0998(2) 0.0493(13) Uani 1 1 d .
Mn1 Mn 0.75324(7) 0.64107(6) 0.42812(3) 0.03129(17) Uani 1 1 d .
Mn2 Mn 0.37563(6) 0.22790(6) 0.08077(3) 0.02852(16) Uani 1 1 d .
Mo1 Mo 0.49065(3) 0.49822(3) 0.253598(14) 0.02472(11) Uani 1 1 d .
N1 N 0.6456(4) 0.5456(4) 0.37454(16) 0.0415(10) Uani 1 1 d .
N2 N 0.4826(4) 0.3146(4) 0.14177(16) 0.0394(9) Uani 1 1 d .
N3 N 0.3136(4) 0.7569(4) 0.31774(17) 0.0430(10) Uani 1 1 d .
N4 N 0.2496(4) 0.6629(4) 0.16056(18) 0.0459(10) Uani 1 1 d .
N5 N 0.7492(4) 0.2467(4) 0.28124(18) 0.0468(10) Uani 1 1 d .
N6 N 0.3043(4) 0.3360(4) 0.32741(18) 0.0479(11) Uani 1 1 d .
N7 N 0.6634(5) 0.6679(4) 0.17460(19) 0.0522(11) Uani 1 1 d .
N8 N 0.5749(4) 0.8239(4) 0.42483(17) 0.0407(9) Uani 1 1 d .
N9 N 0.7686(4) 0.7785(4) 0.34758(17) 0.0403(9) Uani 1 1 d .
N10 N 0.8757(4) 0.7416(4) 0.31097(17) 0.0446(10) Uani 1 1 d .
H10A H 0.8891 0.7871 0.2788 0.054 Uiso 1 1 d R
N11 N 1.0663(4) 0.5840(4) 0.29045(18) 0.0537(12) Uani 1 1 d .
H11A H 1.1287 0.5179 0.3086 0.081 Uiso 1 1 d R
H11B H 1.1045 0.6485 0.2805 0.081 Uiso 1 1 d R
N12 N 0.7817(4) 0.3411(4) 0.56760(19) 0.0581(13) Uani 1 1 d .
H12A H 0.7419 0.2844 0.5524 0.087 Uiso 1 1 d R
H12B H 0.7496 0.3595 0.6053 0.087 Uiso 1 1 d R
N13 N 0.6353(4) 0.5372(4) 0.54532(16) 0.0397(9) Uani 1 1 d .
H13 H 0.5834 0.5263 0.5758 0.048 Uiso 1 1 calc R
N14 N 0.6051(4) 0.6427(4) 0.50774(16) 0.0377(9) Uani 1 1 d .
N15 N 0.1930(4) 0.4036(3) 0.08105(15) 0.0355(9) Uani 1 1 d .
N16 N 0.3824(4) 0.3706(3) 0.00108(14) 0.0312(8) Uani 1 1 d .
N17 N 0.4884(4) 0.3345(4) -0.03762(15) 0.0374(9) Uani 1 1 d .
H17 H 0.5025 0.3827 -0.0686 0.045 Uiso 1 1 d R
N18 N 0.6755(4) 0.1725(4) -0.05961(17) 0.0497(11) Uani 1 1 d .
H18B H 0.7234 0.2313 -0.0641 0.074 Uiso 1 1 d R
H18C H 0.6440 0.1598 -0.0960 0.074 Uiso 1 1 d R
N19 N 0.4078(4) -0.0931(3) 0.20716(16) 0.0422(10) Uani 1 1 d .
H19A H 0.4792 -0.1592 0.2004 0.051 Uiso 1 1 d R
H19B H 0.3462 -0.0912 0.2371 0.051 Uiso 1 1 d R
N20 N 0.2615(4) 0.1049(4) 0.19211(17) 0.0436(10) Uani 1 1 d .
H20A H 0.2129 0.0919 0.2234 0.052 Uiso 1 1 d R
N21 N 0.2276(4) 0.2134(3) 0.15704(15) 0.0336(8) Uani 1 1 d .
N22 N 1.0034(5) 0.1105(5) 0.0729(2) 0.0555(12) Uani 1 1 d .
O1 O 0.9458(3) 0.5646(3) 0.37522(14) 0.0441(8) Uani 1 1 d .
O2 O 0.8250(3) 0.4665(3) 0.49015(14) 0.0479(9) Uani 1 1 d .
O3 O 0.5522(3) 0.1537(3) 0.02216(13) 0.0425(8) Uani 1 1 d .
O4 O 0.4452(3) 0.0404(3) 0.13260(14) 0.0430(8) Uani 1 1 d .
O1W O 0.8855(3) 0.7257(3) 0.48176(14) 0.0463(8) Uani 1 1 d .
H1X H 0.8511 0.8186 0.4795 0.056 Uiso 1 1 d R
H1Y H 0.9772 0.7017 0.4655 0.056 Uiso 1 1 d R
O2W O 0.2561(3) 0.1323(3) 0.02604(14) 0.0460(8) Uani 1 1 d .
H2X H 0.2778 0.0416 0.0382 0.055 Uiso 1 1 d R
H2Y H 0.1599 0.1711 0.0325 0.055 Uiso 1 1 d R
O3W O 0.9151(3) 0.6907(3) 0.60214(14) 0.0400(8) Uani 1 1 d .
O4W O 0.9744(4) 0.9390(3) 0.45028(15) 0.0537(10) Uani 1 1 d .
O5W O 0.1270(3) 0.9839(3) 0.28089(14) 0.0473(9) Uani 1 1 d .
O6W O 0.0098(3) 0.8378(3) 0.21171(14) 0.0430(8) Uani 1 1 d .
O7W O 0.9479(3) 0.1333(3) 0.36403(14) 0.0452(8) Uani 1 1 d .
O8W O 0.3177(3) 0.1331(3) 0.90922(13) 0.0398(8) Uani 1 1 d .

loop_
_atom_site_aniso_label
_atom_site_aniso_U_11
_atom_site_aniso_U_22
_atom_site_aniso_U_33
_atom_site_aniso_U_23
_atom_site_aniso_U_13
_atom_site_aniso_U_12
C1 0.038(2) 0.036(2) 0.036(2) -0.001(2) -0.0027(19) -0.016(2)
C2 0.031(2) 0.038(2) 0.026(2) -0.0015(18) 0.0040(17) -0.0124(19)
C3 0.046(3) 0.036(2) 0.030(2) -0.0017(19) 0.010(2) -0.008(2)
C4 0.042(3) 0.039(3) 0.030(2) 0.0054(19) 0.0049(19) -0.010(2)
C5 0.036(2) 0.031(2) 0.037(2) 0.0006(19) -0.0082(19) -0.0049(19)
C6 0.031(2) 0.032(2) 0.031(2) 0.0033(18) 0.0003(18) -0.0073(18)
C7 0.039(3) 0.035(2) 0.040(2) 0.000(2) 0.013(2) -0.010(2)
C8 0.046(3) 0.041(3) 0.057(3) -0.011(2) 0.005(2) -0.007(2)
C9 0.065(4) 0.045(3) 0.042(3) -0.008(2) 0.026(3) 0.002(3)
C10 0.050(3) 0.047(3) 0.049(3) 0.001(2) 0.018(2) 0.011(2)
C11 0.042(3) 0.035(3) 0.045(3) 0.003(2) 0.004(2) -0.002(2)
C12 0.046(3) 0.038(3) 0.044(3) -0.006(2) 0.008(2) -0.001(2)
C13 0.043(3) 0.041(3) 0.050(3) 0.004(2) 0.005(2) -0.008(2)
C14 0.042(3) 0.052(3) 0.046(3) 0.008(2) 0.008(2) -0.004(2)
C15 0.046(3) 0.034(2) 0.036(2) 0.007(2) 0.002(2) -0.008(2)
C16 0.052(3) 0.046(3) 0.032(2) 0.008(2) -0.002(2) -0.015(2)
C17 0.050(3) 0.044(3) 0.040(3) -0.011(2) 0.010(2) -0.017(2)
C18 0.049(3) 0.046(3) 0.060(3) -0.006(3) 0.029(3) -0.020(2)
C19 0.034(2) 0.039(3) 0.040(2) -0.001(2) 0.002(2) -0.004(2)
C20 0.033(2) 0.039(3) 0.046(3) 0.002(2) 0.005(2) -0.001(2)
C21 0.040(3) 0.044(3) 0.040(3) 0.002(2) -0.002(2) 0.006(2)
C22 0.041(3) 0.041(3) 0.042(3) 0.006(2) -0.004(2) -0.003(2)
C23 0.032(2) 0.038(3) 0.034(2) 0.001(2) 0.0037(19) -0.014(2)
C24 0.042(3) 0.034(2) 0.030(2) -0.0052(19) -0.0009(19) -0.018(2)
C25 0.045(3) 0.043(3) 0.045(3) 0.015(2) 0.003(2) -0.019(2)
C26 0.041(3) 0.039(3) 0.041(3) -0.008(2) 0.012(2) -0.009(2)
C27 0.052(3) 0.038(3) 0.034(2) 0.003(2) 0.012(2) -0.015(2)
C28 0.029(2) 0.037(3) 0.035(2) -0.002(2) 0.0098(18) -0.010(2)
C29 0.043(3) 0.055(3) 0.049(3) -0.003(3) 0.028(2) -0.006(2)
C30 0.045(3) 0.038(3) 0.051(3) 0.005(2) 0.010(2) -0.013(2)
C31 0.042(3) 0.055(3) 0.052(3) -0.007(3) 0.004(3) -0.015(3)
Mn1 0.0355(4) 0.0319(4) 0.0274(3) -0.0025(3) 0.0031(3) -0.0104(3)
Mn2 0.0313(3) 0.0287(3) 0.0255(3) -0.0010(3) 0.0067(3) -0.0084(3)
Mo1 0.0279(2) 0.02479(19) 0.02103(18) 0.00070(14) 0.00279(13) -0.00675(14)
N1 0.050(2) 0.041(2) 0.035(2) -0.0038(18) -0.0142(18) -0.0125(19)
N2 0.034(2) 0.048(2) 0.035(2) -0.0101(18) 0.0073(16) -0.0090(18)
N3 0.036(2) 0.038(2) 0.049(2) -0.0056(18) 0.0142(18) 0.0021(17)
N4 0.041(2) 0.047(2) 0.048(2) 0.003(2) -0.0173(19) -0.0097(19)
N5 0.044(2) 0.051(3) 0.042(2) -0.001(2) -0.0025(19) -0.006(2)
N6 0.045(2) 0.053(3) 0.047(2) 0.014(2) 0.0047(19) -0.019(2)
N7 0.054(3) 0.047(2) 0.054(3) 0.009(2) 0.024(2) -0.013(2)
N8 0.040(2) 0.033(2) 0.042(2) -0.0011(17) 0.0063(18) 0.0002(17)
N9 0.039(2) 0.035(2) 0.043(2) 0.0051(18) 0.0068(18) -0.0042(17)
N10 0.047(2) 0.043(2) 0.039(2) 0.0089(19) 0.0188(18) -0.0080(19)
N11 0.050(3) 0.054(3) 0.049(2) 0.010(2) 0.030(2) -0.004(2)
N12 0.058(3) 0.052(3) 0.046(2) 0.019(2) 0.003(2) 0.014(2)
N13 0.047(2) 0.042(2) 0.0295(19) -0.0012(17) 0.0146(17) -0.0121(19)
N14 0.045(2) 0.039(2) 0.0285(18) -0.0068(17) 0.0102(16) -0.0110(18)
N15 0.042(2) 0.0290(19) 0.0314(19) 0.0024(16) 0.0056(16) -0.0028(17)
N16 0.032(2) 0.038(2) 0.0255(18) 0.0023(16) 0.0085(15) -0.0125(17)
N17 0.050(2) 0.039(2) 0.0258(18) 0.0016(16) 0.0126(17) -0.0173(19)
N18 0.051(3) 0.053(3) 0.041(2) 0.001(2) 0.026(2) -0.008(2)
N19 0.048(2) 0.032(2) 0.042(2) 0.0088(18) 0.0201(18) -0.0056(18)
N20 0.050(3) 0.035(2) 0.043(2) 0.0027(18) 0.0264(19) -0.0089(19)
N21 0.039(2) 0.034(2) 0.0313(19) 0.0009(16) 0.0097(16) -0.0160(17)
N22 0.051(3) 0.059(3) 0.056(3) 0.005(2) 0.011(2) -0.017(2)
O1 0.0399(19) 0.0443(19) 0.0409(18) 0.0076(15) 0.0127(14) -0.0012(15)
O2 0.043(2) 0.053(2) 0.0411(18) 0.0070(16) 0.0006(15) -0.0020(16)
O3 0.049(2) 0.0385(18) 0.0330(16) 0.0036(14) 0.0129(14) -0.0010(15)
O4 0.049(2) 0.0307(17) 0.0443(18) 0.0063(14) 0.0220(15) -0.0049(15)
O1W 0.048(2) 0.051(2) 0.0446(19) -0.0029(16) -0.0036(16) -0.0208(17)
O2W 0.049(2) 0.048(2) 0.0473(19) -0.0159(16) 0.0118(16) -0.0214(17)
O3W 0.0429(19) 0.0326(17) 0.0450(18) 0.0051(14) -0.0004(15) -0.0123(14)
O4W 0.060(2) 0.054(2) 0.052(2) 0.0181(18) -0.0188(18) -0.0253(18)
O5W 0.0334(18) 0.055(2) 0.0438(18) 0.0158(16) 0.0226(14) 0.0000(15)
O6W 0.0348(18) 0.0392(18) 0.0479(19) 0.0112(15) 0.0142(14) -0.0010(14)
O7W 0.047(2) 0.0436(19) 0.0390(17) 0.0133(15) -0.0084(15) -0.0051(16)
O8W 0.0357(17) 0.0407(18) 0.0393(17) -0.0044(14) 0.0157(14) -0.0041(14)

loop_
_atom_type_symbol
_atom_type_description
_atom_type_scat_dispersion_real
_atom_type_scat_dispersion_imag
_atom_type_scat_source
C C 0.0033 0.0016 'International Tables Vol C Tables 4.2.6.8 and 6.1.1.4'
H H 0.0000 0.0000 'International Tables Vol C Tables 4.2.6.8 and 6.1.1.4'
N N 0.0061 0.0033 'International Tables Vol C Tables 4.2.6.8 and 6.1.1.4'
O O 0.0106 0.0060 'International Tables Vol C Tables 4.2.6.8 and 6.1.1.4'
Mn Mn 0.3368 0.7283 'International Tables Vol C Tables 4.2.6.8 and 6.1.1.4'
Mo Mo -1.6832 0.6857 'International Tables Vol C Tables 4.2.6.8 and 6.1.1.4'

loop_
_geom_angle_atom_site_label_1
_geom_angle_atom_site_label_2
_geom_angle_atom_site_label_3
_geom_angle
N1 C1 Mo1 178.6(3)
N2 C2 Mo1 176.8(3)
N3 C3 Mo1 178.8(4)
N4 C4 Mo1 173.8(4)
N5 C5 Mo1 176.1(3)
N6 C6 Mo1 178.5(3)
N7 C7 Mo1 173.4(3)
N8 C8 C9 122.1(5)
N8 C8 C17 114.7(4)
C9 C8 C17 123.2(5)
C8 C9 C10 118.1(5)
C8 C9 H9 120.9
C10 C9 H9 120.9
C11 C10 C9 120.9(5)
C11 C10 H10 119.6
C9 C10 H10 119.6
C10 C11 C12 117.8(4)
C10 C11 H11 121.1
C12 C11 H11 121.1
N8 C12 C11 121.0(4)
N8 C12 C13 115.0(4)
C11 C12 C13 124.0(4)
N9 C13 C14 125.5(4)
N9 C13 C12 113.3(4)
C14 C13 C12 121.2(4)
C13 C14 H14D 109.5
C13 C14 H14E 109.5
H14D C14 H14E 109.5
C13 C14 H14F 109.5
H14D C14 H14F 109.5
H14E C14 H14F 109.5
O1 C15 N11 124.9(4)
O1 C15 N10 120.8(4)
N11 C15 N10 114.3(3)
O2 C16 N12 124.7(4)
O2 C16 N13 120.4(3)
N12 C16 N13 114.9(3)
N14 C17 C18 124.5(4)
N14 C17 C8 114.9(4)
C18 C17 C8 120.5(4)
C17 C18 H18D 109.5
C17 C18 H18E 109.5
H18D C18 H18E 109.5
C17 C18 H18F 109.5
H18D C18 H18F 109.5
H18E C18 H18F 109.5
N15 C19 C20 121.7(4)
N15 C19 C28 114.4(3)
C20 C19 C28 123.9(4)
C21 C20 C19 118.6(4)
C21 C20 H20 120.7
C19 C20 H20 120.7
C20 C21 C22 119.4(4)
C20 C21 H21 120.3
C22 C21 H21 120.3
C23 C22 C21 120.0(4)
C23 C22 H22 120.0
C21 C22 H22 120.0
C22 C23 N15 121.5(4)
C22 C23 C24 124.9(4)
N15 C23 C24 113.6(4)
N16 C24 C25 124.3(4)
N16 C24 C23 114.4(4)
C25 C24 C23 121.4(4)
C24 C25 H25A 109.5
C24 C25 H25B 109.5
H25A C25 H25B 109.5
C24 C25 H25C 109.5
H25A C25 H25C 109.5
H25B C25 H25C 109.5
O3 C26 N18 123.5(4)
O3 C26 N17 120.6(4)
N18 C26 N17 115.8(4)
O4 C27 N19 124.3(5)
O4 C27 N20 118.2(4)
N19 C27 N20 117.5(4)
N21 C28 C19 114.0(3)
N21 C28 C29 125.5(4)
C19 C28 C29 120.5(4)
C28 C29 H29A 109.5
C28 C29 H29B 109.5
H29A C29 H29B 109.5
C28 C29 H29C 109.5
H29A C29 H29C 109.5
H29B C29 H29C 109.5
C31 C30 H30A 109.5
C31 C30 H30B 109.5
H30A C30 H30B 109.5
C31 C30 H30C 109.5
H30A C30 H30C 109.5
H30B C30 H30C 109.5
N22 C31 C30 177.3(6)
N1 Mn1 O1W 174.03(15)
N1 Mn1 O2 91.47(14)
O1W Mn1 O2 85.63(13)
N1 Mn1 O1 91.52(15)
O1W Mn1 O1 83.08(13)
O2 Mn1 O1 86.14(12)
N1 Mn1 N9 90.59(15)
O1W Mn1 N9 89.88(13)
O2 Mn1 N9 155.35(13)
O1 Mn1 N9 69.25(12)
N1 Mn1 N14 91.46(15)
O1W Mn1 N14 92.37(13)
O2 Mn1 N14 68.98(13)
O1 Mn1 N14 155.01(13)
N9 Mn1 N14 135.52(14)
N1 Mn1 N8 91.39(15)
O1W Mn1 N8 94.29(14)
O2 Mn1 N8 136.86(13)
O1 Mn1 N8 136.77(13)
N9 Mn1 N8 67.61(14)
N14 Mn1 N8 67.92(14)
N2 Mn2 O3 95.05(13)
N2 Mn2 O2W 174.35(13)
O3 Mn2 O2W 89.17(13)
N2 Mn2 O4 90.58(14)
O3 Mn2 O4 85.18(11)
O2W Mn2 O4 86.03(13)
N2 Mn2 N21 88.62(14)
O3 Mn2 N21 154.58(13)
O2W Mn2 N21 85.97(13)
O4 Mn2 N21 69.61(12)
N2 Mn2 N15 90.74(14)
O3 Mn2 N15 137.12(12)
O2W Mn2 N15 88.70(13)
O4 Mn2 N15 137.31(12)
N21 Mn2 N15 67.76(13)
N2 Mn2 N16 94.54(14)
O3 Mn2 N16 68.99(12)
O2W Mn2 N16 90.47(12)
O4 Mn2 N16 153.99(12)
N21 Mn2 N16 135.88(13)
N15 Mn2 N16 68.21(13)
C1 Mo1 C2 146.78(17)
C1 Mo1 C3 70.44(17)
C2 Mo1 C3 142.69(17)
C1 Mo1 C7 87.28(17)
C2 Mo1 C7 92.30(16)
C3 Mo1 C7 92.29(17)
C1 Mo1 C5 72.17(16)
C2 Mo1 C5 74.69(16)
C3 Mo1 C5 141.91(16)
C7 Mo1 C5 93.00(17)
C1 Mo1 C6 94.52(16)
C2 Mo1 C6 86.10(16)
C3 Mo1 C6 88.49(17)
C7 Mo1 C6 178.20(16)
C5 Mo1 C6 87.38(17)
C1 Mo1 C4 140.37(17)
C2 Mo1 C4 72.38(16)
C3 Mo1 C4 71.26(17)
C7 Mo1 C4 84.40(17)
C5 Mo1 C4 146.82(17)
C6 Mo1 C4 94.32(16)
C1 N1 Mn1 156.7(3)
C2 N2 Mn2 154.0(3)
C8 N8 C12 120.1(3)
C8 N8 Mn1 120.0(2)
C12 N8 Mn1 119.7(2)
C13 N9 N10 119.0(3)
C13 N9 Mn1 124.2(2)
N10 N9 Mn1 116.7(3)
N9 N10 C15 114.3(3)
N9 N10 H10A 123.1
C15 N10 H10A 122.6
C15 N11 H11A 108.8
C15 N11 H11B 110.0
H11A N11 H11B 109.5
C16 N12 H12A 109.5
C16 N12 H12B 109.9
H12A N12 H12B 109.5
N14 N13 C16 115.0(3)
N14 N13 H13 122.5
C16 N13 H13 122.5
C17 N14 N13 122.3(3)
C17 N14 Mn1 122.4(2)
N13 N14 Mn1 115.2(3)
C19 N15 C23 118.8(3)
C19 N15 Mn2 120.4(2)
C23 N15 Mn2 120.7(3)
C24 N16 N17 121.1(4)
C24 N16 Mn2 123.1(3)
N17 N16 Mn2 115.8(3)
N16 N17 C26 113.3(3)
N16 N17 H17 123.4
C26 N17 H17 123.4
C26 N18 H18B 109.8
C26 N18 H18C 109.2
H18B N18 H18C 109.5
C27 N19 H19A 125.1
C27 N19 H19B 109.6
H19A N19 H19B 125.3
N21 N20 C27 116.5(4)
N21 N20 H20A 122.1
C27 N20 H20A 121.4
C28 N21 N20 121.4(4)
C28 N21 Mn2 123.1(3)
N20 N21 Mn2 115.4(3)
C15 O1 Mn1 118.6(2)
C16 O2 Mn1 120.0(2)
C26 O3 Mn2 121.3(3)
C27 O4 Mn2 120.2(3)
Mn1 O1W H1X 109.5
Mn1 O1W H1Y 109.4
H1X O1W H1Y 109.5
Mn2 O2W H2X 109.5
Mn2 O2W H2Y 109.4
H2X O2W H2Y 109.5

loop_
_geom_bond_atom_site_label_1
_geom_bond_atom_site_label_2
_geom_bond_distance
C1 N1 1.161(4)
C1 Mo1 2.131(4)
C2 N2 1.160(4)
C2 Mo1 2.140(4)
C3 N3 1.158(4)
C3 Mo1 2.151(4)
C4 N4 1.156(4)
C4 Mo1 2.180(4)
C5 N5 1.152(4)
C5 Mo1 2.165(4)
C6 N6 1.133(4)
C6 Mo1 2.174(4)
C7 N7 1.159(4)
C7 Mo1 2.165(5)
C8 N8 1.328(5)
C8 C9 1.376(7)
C8 C17 1.504(7)
C9 C10 1.390(7)
C9 H9 0.9500
C10 C11 1.366(7)
C10 H10 0.9500
C11 C12 1.406(6)
C11 H11 0.9500
C12 N8 1.347(5)
C12 C13 1.504(7)
C13 N9 1.274(5)
C13 C14 1.485(6)
C14 H14D 0.9800
C14 H14E 0.9800
C14 H14F 0.9800
C15 O1 1.238(4)
C15 N11 1.328(5)
C15 N10 1.408(4)
C16 O2 1.216(5)
C16 N12 1.334(5)
C16 N13 1.396(5)
C17 N14 1.269(5)
C17 C18 1.493(7)
C18 H18D 0.9800
C18 H18E 0.9800
C18 H18F 0.9800
C19 N15 1.341(5)
C19 C20 1.400(6)
C19 C28 1.483(5)
C20 C21 1.380(5)
C20 H20 0.9500
C21 C22 1.387(7)
C21 H21 0.9500
C22 C23 1.352(6)
C22 H22 0.9500
C23 N15 1.375(5)
C23 C24 1.501(6)
C24 N16 1.296(6)
C24 C25 1.486(6)
C25 H25A 0.9800
C25 H25B 0.9800
C25 H25C 0.9800
C26 O3 1.214(5)
C26 N18 1.324(6)
C26 N17 1.400(6)
C27 O4 1.251(5)
C27 N19 1.292(6)
C27 N20 1.391(6)
C28 N21 1.287(6)
C28 C29 1.499(6)
C29 H29A 0.9800
C29 H29B 0.9800
C29 H29C 0.9800
C30 C31 1.434(7)
C30 H30A 0.9800
C30 H30B 0.9800
C30 H30C 0.9800
C31 N22 1.107(7)
Mn1 N1 2.132(4)
Mn1 O1W 2.235(3)
Mn1 O2 2.257(3)
Mn1 O1 2.274(3)
Mn1 N9 2.309(4)
Mn1 N14 2.320(4)
Mn1 N8 2.324(4)
Mn2 N2 2.171(4)
Mn2 O3 2.219(3)
Mn2 O2W 2.231(3)
Mn2 O4 2.243(3)
Mn2 N21 2.293(4)
Mn2 N15 2.302(4)
Mn2 N16 2.312(3)
N9 N10 1.347(5)
N10 H10A 0.8801
N11 H11A 0.9100
N11 H11B 0.9100
N12 H12A 0.9100
N12 H12B 0.9101
N13 N14 1.357(5)
N13 H13 0.8800
N16 N17 1.367(5)
N17 H17 0.8800
N18 H18B 0.9100
N18 H18C 0.9099
N19 H19A 0.9000
N19 H19B 0.9101
N20 N21 1.351(5)
N20 H20A 0.8800
O1W H1X 0.9801
O1W H1Y 0.9800
O2W H2X 0.9800
O2W H2Y 0.9800

loop_
_geom_torsion_atom_site_label_1
_geom_torsion_atom_site_label_2
_geom_torsion_atom_site_label_3
_geom_torsion_atom_site_label_4
_geom_torsion
N8 C8 C9 C10 -0.4(8)
C17 C8 C9 C10 -179.2(5)
C8 C9 C10 C11 0.8(9)
C9 C10 C11 C12 0.2(8)
C10 C11 C12 N8 -1.6(7)
C10 C11 C12 C13 179.7(5)
N8 C12 C13 N9 1.2(6)
C11 C12 C13 N9 180.0(4)
N8 C12 C13 C14 178.8(4)
C11 C12 C13 C14 -2.5(8)
N8 C8 C17 N14 -2.8(6)
C9 C8 C17 N14 176.1(5)
N8 C8 C17 C18 178.7(4)
C9 C8 C17 C18 -2.4(8)
N15 C19 C20 C21 1.3(7)
C28 C19 C20 C21 -179.4(3)
C19 C20 C21 C22 -0.6(5)
C20 C21 C22 C23 -0.4(7)
C21 C22 C23 N15 0.7(7)
C21 C22 C23 C24 -179.7(4)
C22 C23 C24 N16 177.1(4)
N15 C23 C24 N16 -3.3(5)
C22 C23 C24 C25 -2.1(7)
N15 C23 C24 C25 177.5(4)
N15 C19 C28 N21 -1.6(5)
C20 C19 C28 N21 179.1(4)
N15 C19 C28 C29 -179.6(4)
C20 C19 C28 C29 1.1(5)
N1 C1 Mo1 C2 137(14)
N1 C1 Mo1 C3 -46(14)
N1 C1 Mo1 C7 47(14)
N1 C1 Mo1 C5 141(14)
N1 C1 Mo1 C6 -133(14)
N1 C1 Mo1 C4 -30(14)
N2 C2 Mo1 C1 130(6)
N2 C2 Mo1 C3 -45(6)
N2 C2 Mo1 C7 -142(6)
N2 C2 Mo1 C5 126(6)
N2 C2 Mo1 C6 37(6)
N2 C2 Mo1 C4 -58(6)
N3 C3 Mo1 C1 45(16)
N3 C3 Mo1 C2 -138(16)
N3 C3 Mo1 C7 -41(16)
N3 C3 Mo1 C5 57(16)
N3 C3 Mo1 C6 140(16)
N3 C3 Mo1 C4 -125(16)
N7 C7 Mo1 C1 -123(3)
N7 C7 Mo1 C2 90(3)
N7 C7 Mo1 C3 -53(3)
N7 C7 Mo1 C5 165(3)
N7 C7 Mo1 C6 62(7)
N7 C7 Mo1 C4 18(3)
N5 C5 Mo1 C1 40(5)
N5 C5 Mo1 C2 -142(5)
N5 C5 Mo1 C3 28(5)
N5 C5 Mo1 C7 126(5)
N5 C5 Mo1 C6 -56(5)
N5 C5 Mo1 C4 -150(5)
N6 C6 Mo1 C1 13(12)
N6 C6 Mo1 C2 160(12)
N6 C6 Mo1 C3 -57(12)
N6 C6 Mo1 C7 -173(10)
N6 C6 Mo1 C5 85(12)
N6 C6 Mo1 C4 -128(12)
N4 C4 Mo1 C1 40(3)
N4 C4 Mo1 C2 -133(3)
N4 C4 Mo1 C3 55(3)
N4 C4 Mo1 C7 -39(3)
N4 C4 Mo1 C5 -126(3)
N4 C4 Mo1 C6 142(3)
Mo1 C1 N1 Mn1 -24(15)
O1W Mn1 N1 C1 -99.3(14)
O2 Mn1 N1 C1 -160.2(8)
O1 Mn1 N1 C1 -74.0(8)
N9 Mn1 N1 C1 -4.8(8)
N14 Mn1 N1 C1 130.8(8)
N8 Mn1 N1 C1 62.9(8)
Mo1 C2 N2 Mn2 14(6)
O3 Mn2 N2 C2 169.1(7)
O2W Mn2 N2 C2 -52.7(18)
O4 Mn2 N2 C2 -105.7(7)
N21 Mn2 N2 C2 -36.1(7)
N15 Mn2 N2 C2 31.7(7)
N16 Mn2 N2 C2 99.9(7)
C9 C8 N8 C12 -1.0(7)
C17 C8 N8 C12 177.9(4)
C9 C8 N8 Mn1 -175.5(4)
C17 C8 N8 Mn1 3.4(5)
C11 C12 N8 C8 2.0(6)
C13 C12 N8 C8 -179.2(4)
C11 C12 N8 Mn1 176.6(3)
C13 C12 N8 Mn1 -4.7(5)
N1 Mn1 N8 C8 88.8(3)
O1W Mn1 N8 C8 -93.0(3)
O2 Mn1 N8 C8 -4.8(4)
O1 Mn1 N8 C8 -177.5(3)
N9 Mn1 N8 C8 178.9(3)
N14 Mn1 N8 C8 -2.2(3)
N1 Mn1 N8 C12 -85.7(3)
O1W Mn1 N8 C12 92.5(3)
O2 Mn1 N8 C12 -179.3(3)
O1 Mn1 N8 C12 8.0(4)
N9 Mn1 N8 C12 4.4(3)
N14 Mn1 N8 C12 -176.7(3)
C14 C13 N9 N10 1.4(6)
C12 C13 N9 N10 178.8(3)
C14 C13 N9 Mn1 -174.5(4)
C12 C13 N9 Mn1 3.0(5)
N1 Mn1 N9 C13 87.3(3)
O1W Mn1 N9 C13 -98.7(3)
O2 Mn1 N9 C13 -177.9(3)
O1 Mn1 N9 C13 178.7(3)
N14 Mn1 N9 C13 -5.4(4)
N8 Mn1 N9 C13 -4.0(3)
N1 Mn1 N9 N10 -88.7(4)
O1W Mn1 N9 N10 85.4(3)
O2 Mn1 N9 N10 6.2(6)
O1 Mn1 N9 N10 2.7(3)
N14 Mn1 N9 N10 178.6(3)
N8 Mn1 N9 N10 -179.9(4)
C13 N9 N10 C15 -176.9(3)
Mn1 N9 N10 C15 -0.7(5)
O1 C15 N10 N9 -3.9(5)
N11 C15 N10 N9 176.8(4)
O2 C16 N13 N14 1.2(5)
N12 C16 N13 N14 -177.3(4)
C18 C17 N14 N13 2.4(6)
C8 C17 N14 N13 -176.1(3)
C18 C17 N14 Mn1 179.4(4)
C8 C17 N14 Mn1 0.9(5)
C16 N13 N14 C17 -179.4(3)
C16 N13 N14 Mn1 3.4(4)
N1 Mn1 N14 C17 -90.4(3)
O1W Mn1 N14 C17 94.2(3)
O2 Mn1 N14 C17 178.6(3)
O1 Mn1 N14 C17 172.9(3)
N9 Mn1 N14 C17 2.0(4)
N8 Mn1 N14 C17 0.5(3)
N1 Mn1 N14 N13 86.8(3)
O1W Mn1 N14 N13 -88.6(3)
O2 Mn1 N14 N13 -4.2(3)
O1 Mn1 N14 N13 -9.9(5)
N9 Mn1 N14 N13 179.1(3)
N8 Mn1 N14 N13 177.7(3)
C20 C19 N15 C23 -1.0(5)
C28 C19 N15 C23 179.7(3)
C20 C19 N15 Mn2 176.4(3)
C28 C19 N15 Mn2 -2.9(4)
C22 C23 N15 C19 -0.1(6)
C24 C23 N15 C19 -179.6(3)
C22 C23 N15 Mn2 -177.4(3)
C24 C23 N15 Mn2 3.0(5)
N2 Mn2 N15 C19 -84.1(3)
O3 Mn2 N15 C19 177.6(2)
O2W Mn2 N15 C19 90.2(3)
O4 Mn2 N15 C19 7.5(4)
N21 Mn2 N15 C19 4.1(2)
N16 Mn2 N15 C19 -178.7(3)
N2 Mn2 N15 C23 93.2(3)
O3 Mn2 N15 C23 -5.1(4)
O2W Mn2 N15 C23 -92.4(3)
O4 Mn2 N15 C23 -175.2(3)
N21 Mn2 N15 C23 -178.6(4)
N16 Mn2 N15 C23 -1.4(3)
C25 C24 N16 N17 -1.3(6)
C23 C24 N16 N17 179.5(4)
C25 C24 N16 Mn2 -178.5(3)
C23 C24 N16 Mn2 2.4(5)
N2 Mn2 N16 C24 -89.6(3)
O3 Mn2 N16 C24 176.7(4)
O2W Mn2 N16 C24 87.8(3)
O4 Mn2 N16 C24 169.6(3)
N21 Mn2 N16 C24 3.1(4)
N15 Mn2 N16 C24 -0.7(3)
N2 Mn2 N16 N17 93.1(3)
O3 Mn2 N16 N17 -0.6(3)
O2W Mn2 N16 N17 -89.6(3)
O4 Mn2 N16 N17 -7.7(5)
N21 Mn2 N16 N17 -174.2(3)
N15 Mn2 N16 N17 -178.0(3)
C24 N16 N17 C26 -175.1(4)
Mn2 N16 N17 C26 2.2(5)
O3 C26 N17 N16 -3.6(6)
N18 C26 N17 N16 178.7(4)
O4 C27 N20 N21 3.5(7)
N19 C27 N20 N21 -176.6(4)
C19 C28 N21 N20 -178.8(3)
C29 C28 N21 N20 -0.9(7)
C19 C28 N21 Mn2 5.6(5)
C29 C28 N21 Mn2 -176.5(4)
C27 N20 N21 C28 -178.9(4)
C27 N20 N21 Mn2 -3.0(5)
N2 Mn2 N21 C28 86.1(4)
O3 Mn2 N21 C28 -175.0(3)
O2W Mn2 N21 C28 -95.5(4)
O4 Mn2 N21 C28 177.2(4)
N15 Mn2 N21 C28 -5.3(3)
N16 Mn2 N21 C28 -9.0(4)
N2 Mn2 N21 N20 -89.7(3)
O3 Mn2 N21 N20 9.2(5)
O2W Mn2 N21 N20 88.7(3)
O4 Mn2 N21 N20 1.4(3)
N15 Mn2 N21 N20 178.9(3)
N16 Mn2 N21 N20 175.2(3)
N11 C15 O1 Mn1 -174.1(3)
N10 C15 O1 Mn1 6.7(5)
N1 Mn1 O1 C15 85.1(3)
O1W Mn1 O1 C15 -97.4(3)
O2 Mn1 O1 C15 176.5(3)
N9 Mn1 O1 C15 -4.9(3)
N14 Mn1 O1 C15 -178.1(3)
N8 Mn1 O1 C15 -8.5(4)
N12 C16 O2 Mn1 172.9(3)
N13 C16 O2 Mn1 -5.4(5)
N1 Mn1 O2 C16 -85.9(3)
O1W Mn1 O2 C16 99.4(3)
O1 Mn1 O2 C16 -177.3(3)
N9 Mn1 O2 C16 179.5(3)
N14 Mn1 O2 C16 5.1(3)
N8 Mn1 O2 C16 7.7(4)
N18 C26 O3 Mn2 -179.2(4)
N17 C26 O3 Mn2 3.3(6)
N2 Mn2 O3 C26 -94.3(4)
O2W Mn2 O3 C26 89.4(4)
O4 Mn2 O3 C26 175.5(4)
N21 Mn2 O3 C26 168.2(4)
N15 Mn2 O3 C26 2.2(5)
N16 Mn2 O3 C26 -1.4(4)
N19 C27 O4 Mn2 177.9(4)
N20 C27 O4 Mn2 -2.2(6)
N2 Mn2 O4 C27 88.8(4)
O3 Mn2 O4 C27 -176.2(4)
O2W Mn2 O4 C27 -86.7(4)
N21 Mn2 O4 C27 0.4(4)
N15 Mn2 O4 C27 -3.0(5)
N16 Mn2 O4 C27 -169.6(3)
